data_2003246
loop_
_publ_author_name
'Capparelli, M. V.'
'Murgich, J.'

_publ_contact_author
;
      Dr. Juan Murgich
      Centro de Qu\'imica
      Instituto Venezolano de Investigaciones Cient\'ificas (IVIC)
      Apartado 21827
      Caracas 1020-A
      VENEZUELA'
;
_publ_section_title
;
 Cs~6~Cl~3~[Fe(CN)~6~].H~2~O: a Mixed-Anion Salt
;
_journal_issue 3
_journal_name_full 'Acta Crystallographica Section C'
_journal_page_first 356
_journal_page_last 358
_journal_paper_doi 10.1107/S010827019401022X
_journal_volume 51
_journal_year 1995
_chemical_formula_moiety '(Cs+)6, (Cl-)3, Fe(C N)6 3-, H2 O'
_chemical_formula_sum 'C6 H2 Cl3 Cs6 Fe N6 O'
_chemical_formula_weight 1133.76
_space_group_IT_number 62
_symmetry_cell_setting orthorhombic
_symmetry_space_group_name_Hall '-P 2ac 2n'
_symmetry_space_group_name_H-M 'P n m a'
_audit_creation_method 'from TEXRAY.INF file'
_cell_angle_alpha 90
_cell_angle_beta 90
_cell_angle_gamma 90
_cell_formula_units_Z 4
_cell_length_a 18.560(3)
_cell_length_b 13.335(4)
_cell_length_c 9.677(3)
_cell_measurement_reflns_used 25
_cell_measurement_temperature 295(1)
_cell_measurement_theta_max 39.2
_cell_measurement_theta_min 30.9
_cell_volume 2395.0(11)
_computing_cell_refinement
; MSC/AFC Diffractometer Control Software (Molecular Structure
  Corporation, 1993a)
;
_computing_data_collection
; MSC/AFC Diffractometer Control Software (Molecular Structure
  Corporation, 1993a)
;
_computing_data_reduction ' TEXSAN (Molecular Structure Corporation, 1993b)'
_computing_publication_material ' TEXSAN (Molecular Structure Corporation, 1993b)'
_computing_structure_refinement ' TEXSAN (Molecular Structure Corporation, 1993b)'
_computing_structure_solution 'SHELXS86 (Sheldrick, 1990)'
_diffrn_ambient_temperature 295.0(10)
_diffrn_measurement_device 'Rigaku AFC7S diffractometer'
_diffrn_measurement_method '\w-2\q scans'
_diffrn_radiation_monochromator graphite
_diffrn_radiation_source 'X-ray tube'
_diffrn_radiation_type 'Mo K\a'
_diffrn_radiation_wavelength 0.71069
_diffrn_reflns_av_R_equivalents 0.00
_diffrn_reflns_limit_h_max 24
_diffrn_reflns_limit_h_min 0
_diffrn_reflns_limit_k_max 17
_diffrn_reflns_limit_k_min 0
_diffrn_reflns_limit_l_max 0
_diffrn_reflns_limit_l_min -12
_diffrn_reflns_number 3137
_diffrn_reflns_theta_max 27.50
_diffrn_standards_decay_% -0.24
_diffrn_standards_interval_count 150
_diffrn_standards_number 3
_exptl_absorpt_coefficient_mu 9.959
_exptl_absorpt_correction_T_max 1.000
_exptl_absorpt_correction_T_min 0.748
_exptl_absorpt_correction_type refdelf
_exptl_absorpt_process_details 'DIFABS, Walker & Stuart (1983)'
_exptl_crystal_colour yellow
_exptl_crystal_density_diffrn 3.144
_exptl_crystal_description needles
_exptl_crystal_F_000 1980.00
_exptl_crystal_size_max 0.30
_exptl_crystal_size_mid 0.18
_exptl_crystal_size_min 0.14
_refine_diff_density_max 1.44
_refine_diff_density_min -0.83
_refine_ls_extinction_method none
_refine_ls_goodness_of_fit_obs 2.188
_refine_ls_matrix_type full
_refine_ls_number_constraints 0
_refine_ls_number_parameters 116
_refine_ls_number_reflns 2431
_refine_ls_number_restraints 0
_refine_ls_R_factor_obs 0.0243
_refine_ls_shift/esd_max 0.0006
_refine_ls_structure_factor_coef F
_refine_ls_weighting_scheme sigma
_refine_ls_wR_factor_obs 0.0276
_reflns_number_observed 2431
_reflns_number_total 3137
_reflns_observed_criterion '[I>3\s(I)]'
_cod_data_source_file br1089.cif
_cod_data_source_block br1089
_cod_original_cell_volume 2395.0(9)
_cod_database_code 2003246

loop_
_symmetry_equiv_pos_as_xyz
'   +x,   +y,   +z'
1/2+x,1/2-y,1/2-z
'   -x,1/2+y,   -z'
'1/2-x,   -y,1/2+z'
'   -x,   -y,   -z'
1/2-x,1/2+y,1/2+z
'   +x,1/2-y,   +z'
'1/2+x,   +y,1/2-z'

loop_
_atom_site_aniso_label
_atom_site_aniso_U_11
_atom_site_aniso_U_12
_atom_site_aniso_U_13
_atom_site_aniso_U_22
_atom_site_aniso_U_23
_atom_site_aniso_U_33
Cs(1) 0.0298(3) 0.0000 -0.0040(2) 0.0412(3) 0.0000 0.0410(3)
Cs(2) 0.0259(3) 0.0000 -0.0003(2) 0.0414(3) 0.0000 0.0335(3)
Cs(3) 0.0268(2) -0.0037(2) 0.0036(2) 0.0471(2) -0.0069(2) 0.0335(2)
Cs(4) 0.0283(2) 0.0006(2) -0.0022(2) 0.0464(2) -0.0008(2) 0.0375(2)
Fe 0.0143(5) 0.0000 0.0007(4) 0.0305(6) 0.0000 0.0217(5)
Cl(1) 0.037(1) 0.0000 0.002(1) 0.053(1) 0.0000 0.044(1)
Cl(2) 0.0310(7) 0.0002(7) -0.0007(6) 0.0410(8) 0.0022(7) 0.0346(8)
N(1) 0.030(4) 0.0000 -0.002(3) 0.075(6) 0.0000 0.029(4)
N(2) 0.043(5) 0.0000 -0.002(4) 0.051(5) 0.0000 0.031(4)
N(3) 0.038(3) -0.015(3) 0.001(3) 0.055(4) 0.008(3) 0.039(3)
N(4) 0.052(4) 0.018(4) 0.003(3) 0.065(4) 0.000(4) 0.062(4)
C(1) 0.013(4) 0.0000 -0.002(3) 0.056(6) 0.0000 0.031(5)
C(2) 0.020(4) 0.0000 -0.002(3) 0.035(4) 0.0000 0.027(4)
C(3) 0.022(3) 0.001(2) -0.002(2) 0.037(3) -0.001(3) 0.026(3)
C(4) 0.027(3) 0.006(3) 0.003(2) 0.035(3) 0.005(3) 0.029(3)

loop_
_atom_site_label
_atom_site_occupancy
_atom_site_fract_x
_atom_site_fract_y
_atom_site_fract_z
_atom_site_U_iso_or_equiv
_atom_site_thermal_displace_type
Cs(1) 0.5 0.33360(3) 0.2500 -0.15765(6) 0.0373(2) Uani
Cs(2) 0.5 0.16600(3) 0.2500 -0.53558(6) 0.0336(1) Uani
Cs(3) 1.0 0.21132(2) 0.46254(3) 0.11326(4) 0.0358(1) Uani
Cs(4) 1.0 0.46585(2) 0.42461(3) 0.21140(4) 0.0374(1) Uani
Fe 0.5 0.05403(5) 0.2500 -0.1437(1) 0.0221(3) Uani
Cl(1) 0.5 0.3150(1) 0.2500 0.2023(3) 0.0445(7) Uani
Cl(2) 1.0 0.36862(8) 0.4991(1) -0.0741(2) 0.0355(4) Uani
N(1) 0.5 0.0000(4) 0.2500 -0.4460(7) 0.045(2) Uani
N(2) 0.5 0.0945(4) 0.2500 0.1673(8) 0.042(2) Uani
N(3) 1.0 0.1753(3) 0.4023(4) -0.2125(5) 0.044(2) Uani
N(4) 1.0 -0.0590(3) 0.4098(5) -0.0740(7) 0.060(2) Uani
C(1) 0.5 0.0212(4) 0.2500 -0.3336(9) 0.033(2) Uani
C(2) 0.5 0.0812(4) 0.2500 0.0491(8) 0.027(2) Uani
C(3) 1.0 0.1281(3) 0.3490(4) -0.1867(6) 0.028(1) Uani
C(4) 1.0 -0.0169(3) 0.3524(4) -0.0993(6) 0.030(1) Uani
O(1w) 0.5 0.3205(5) 0.1990(8) -0.486(1) 0.064(3) Uiso

loop_
_atom_type_symbol
_atom_type_scat_source
_atom_type_scat_dispersion_real
_atom_type_scat_dispersion_imag
C IntTabIV 0.003 0.002
N IntTabIV 0.006 0.003
Fe IntTabIV 0.346 0.844
Cs IntTabIV -0.368 2.119
Cl IntTabIV 0.148 0.159
O IntTabIV 0.011 0.006
H IntTabIV 0.000 0.000

loop_
_geom_angle_atom_site_label_1
_geom_angle_atom_site_label_2
_geom_angle_atom_site_label_3
_geom_angle_site_symmetry_1
_geom_angle_site_symmetry_2
_geom_angle_site_symmetry_3
_geom_angle
_geom_angle_publ_flag
C(1) Fe C(3) . . . 91.1(2) yes
C(1) Fe C(4) . . . 89.8(2) yes
C(2) Fe C(3) . . . 91.3(2) yes
C(2) Fe C(4) . . . 87.9(2) yes
C(3) Fe C(3) . . 7 85.2(3) yes
C(3) Fe C(4) . . . 92.8(2) yes
C(4) Fe C(4) . . 7 89.2(3) yes
C(1) Fe C(2) . . . 176.8(3) yes
C(3) Fe C(4) . . 7 177.8(2) yes
Fe C(1) N(1) . . . 178.5(7) yes
Fe C(2) N(2) . . . 177.1(7) yes
Fe C(3) N(3) . . . 175.3(5) yes
Fe C(4) N(4) . . . 178.4(6) yes
Cl(1) O(1w) N(4) 1_556 1 2_554 110.5(4) no

loop_
_geom_bond_atom_site_label_1
_geom_bond_atom_site_label_2
_geom_bond_site_symmetry_2
_geom_bond_distance
_geom_bond_publ_flag
Fe C(1) . 1.936(8) yes
Fe C(2) . 1.932(8) yes
Fe C(3) . 1.950(6) yes
Fe C(4) . 1.945(6) yes
N(1) C(1) . 1.160(10) yes
N(2) C(2) . 1.170(10) yes
N(3) C(3) . 1.156(7) yes
N(4) C(4) . 1.121(7) yes
O(1w) O(1w) 7 1.36(2) no

loop_
_geom_contact_atom_site_label_1
_geom_contact_atom_site_label_2
_geom_contact_distance
_geom_contact_site_symmetry_2
_geom_contact_publ_flag
Cs(1) O(1w) 3.250(10) . yes
Cs(1) N(1) 3.248(7) 2_554 yes
Cs(1) N(3) 3.611(6) . yes
Cs(1) N(3) 3.611(6) 7 yes
Cs(1) Cl(1) 3.500(3) . yes
Cs(1) Cl(2) 3.479(2) . yes
Cs(1) Cl(2) 3.479(2) 7 yes
Cs(1) C(1) 3.483(7) 2_554 no
Cs(2) O(1w) 2.990(10) . yes
Cs(2) N(1) 3.200(7) . yes
Cs(2) N(2) 3.167(7) 1_554 yes
Cs(2) Cl(1) 3.752(2) 1_554 yes
Cs(2) Cl(2) 3.428(2) 4_564 yes
Cs(2) Cl(2) 3.428(2) 6_544 yes
Cs(2) C(1) 3.323(8) . no
Cs(2) C(3) 3.693(6) . no
Cs(2) C(3) 3.693(6) 7 no
Cs(2) N(3) 3.732(6) . no
Cs(2) N(3) 3.732(6) 7 no
Cs(3) O(1w) 3.350(10) 6 yes
Cs(3) N(2) 3.607(5) . yes
Cs(3) N(3) 3.321(5) . yes
Cs(3) N(3) 3.244(5) 4_565 yes
Cs(3) N(4) 3.322(6) 5_565 yes
Cs(3) Cl(1) 3.533(2) . yes
Cs(3) Cl(2) 3.471(2) . yes
Cs(3) Cl(2) 3.408(2) 4_565 yes
Cs(3) C(3) 3.620(5) . no
Cs(3) C(2) 3.775(5) . no
Cs(4) N(1) 3.524(5) 2_554 yes
Cs(4) N(2) 3.535(6) 2 yes
Cs(4) N(3) 3.569(6) 4_565 yes
Cs(4) N(4) 3.544(7) 8 yes
Cs(4) N(4) 3.489(7) 4_565 yes
Cs(4) Cl(1) 3.643(2) . yes
Cs(4) Cl(2) 3.446(2) . yes
Cs(4) Cl(2) 3.499(2) 5_665 yes
Cs(4) C(4) 3.618(6) 4_565 no
Cs(4) C(3) 3.623(6) 4_565 no
O(1w) N(4) 2.730(10) 2_554 yes
Cl(1) O(1w) 3.100(10) 1_556 yes
O(1w) C(4) 3.200(10) 2_554 no
O(1w) N(4) 3.640(10) 8_554 no
O(1w) C(4) 3.740(10) 8_554 no
N(4) N(4) 3.550(10) 5_565 no
